data_7040737
loop_
_publ_author_name
'Chakraborty, Amit'
'Goura, Joydeb'
'Bag, Prasenjit'
'Bar, Arun Kumar'
'Sutter, Jean-Pascal'
'Chandrasekhar, Vadapalli'

_publ_section_title
;
 Windmill-shaped octanuclear Zn/Ln (Ln(III) = Dy, Tb, Ho) heterometallic
 ensembles supported by a tetraferrocene scaffold.
;
_journal_issue 44
_journal_name_full 'Dalton transactions (Cambridge, England : 2003)'
_journal_page_first 17633
_journal_page_last 17643
_journal_paper_doi 10.1039/c6dt03144g
_journal_volume 45
_journal_year 2016
_chemical_formula_moiety 'C120 H106 Fe4 N16 O25 Tb4 Zn4'
_chemical_formula_sum 'C120 H106 Fe4 N16 O25 Tb4 Zn4'
_chemical_formula_weight 3292.89
_chemical_name_systematic
; 
 ? 
;
_space_group_IT_number 12
_symmetry_cell_setting monoclinic
_symmetry_space_group_name_Hall '-I 2y'
_symmetry_space_group_name_H-M 'I 1 2/m 1'
_atom_sites_solution_hydrogens geom
_atom_sites_solution_primary direct
_atom_sites_solution_secondary difmap
_audit_creation_method SHELXL-97
_audit_update_record
;
2016-09-11 deposited with the CCDC.
2016-09-26 downloaded from the CCDC.
;
_cell_angle_alpha 90.00
_cell_angle_beta 94.479(7)
_cell_angle_gamma 90.00
_cell_formula_units_Z 2
_cell_length_a 24.618(4)
_cell_length_b 10.6144(14)
_cell_length_c 31.379(4)
_cell_measurement_reflns_used 9920
_cell_measurement_temperature 100(2)
_cell_measurement_theta_max 27.19
_cell_measurement_theta_min 2.43
_cell_volume 8174(2)
_computing_structure_refinement 'SHELXL-2014 (Sheldrick, 2014)'
_computing_structure_solution 'SHELXS-97 (Sheldrick, 2008)'
_diffrn_ambient_temperature 100(2)
_diffrn_measured_fraction_theta_full 0.997
_diffrn_measured_fraction_theta_max 0.997
_diffrn_measurement_device_type 'Bruker APEX-II CCD'
_diffrn_radiation_monochromator graphite
_diffrn_radiation_source 'fine-focus sealed tube'
_diffrn_radiation_type MoK\a
_diffrn_radiation_wavelength 0.71073
_diffrn_reflns_av_R_equivalents 0.0595
_diffrn_reflns_av_sigmaI/netI 0.0683
_diffrn_reflns_limit_h_max 29
_diffrn_reflns_limit_h_min -29
_diffrn_reflns_limit_k_max 12
_diffrn_reflns_limit_k_min -12
_diffrn_reflns_limit_l_max 38
_diffrn_reflns_limit_l_min -38
_diffrn_reflns_number 37393
_diffrn_reflns_theta_full 25.50
_diffrn_reflns_theta_max 25.50
_diffrn_reflns_theta_min 2.43
_exptl_absorpt_coefficient_mu 2.681
_exptl_absorpt_correction_T_max 0.765
_exptl_absorpt_correction_T_min 0.732
_exptl_absorpt_correction_type multi-scan
_exptl_absorpt_process_details 'SADABS 2.05 (Sheldrick, 2002)'
_exptl_crystal_colour yellow
_exptl_crystal_density_diffrn 1.338
_exptl_crystal_density_method 'not measured'
_exptl_crystal_description needle
_exptl_crystal_F_000 3244.0
_exptl_crystal_size_max 0.12
_exptl_crystal_size_mid 0.11
_exptl_crystal_size_min 0.10
_platon_squeeze_details
;
;
_refine_diff_density_max 1.185
_refine_diff_density_min -1.028
_refine_diff_density_rms 0.128
_refine_ls_extinction_method none
_refine_ls_goodness_of_fit_ref 1.030
_refine_ls_hydrogen_treatment mixed
_refine_ls_matrix_type full
_refine_ls_number_parameters 405
_refine_ls_number_reflns 8036
_refine_ls_number_restraints 0
_refine_ls_restrained_S_all 1.030
_refine_ls_R_factor_all 0.0816
_refine_ls_R_factor_gt 0.0459
_refine_ls_shift/su_max 0.000
_refine_ls_shift/su_mean 0.000
_refine_ls_structure_factor_coef Fsqd
_refine_ls_weighting_details 'calc w=1/[\s^2^(Fo^2^)+(0.0745P)^2^+0.0000P] where P=(Fo^2^+2Fc^2^)/3'
_refine_ls_weighting_scheme calc
_refine_ls_wR_factor_gt 0.1289
_refine_ls_wR_factor_ref 0.1371
_reflns_number_gt 4866
_reflns_number_total 8036
_reflns_threshold_expression >2sigma(I)
_cod_data_source_file c6dt03144g2.cif
_cod_data_source_block Zn4Tb4
_cod_depositor_comments
;
The following automatic conversions were performed:

'_symmetry_cell_setting' value 'Monoclinic' changed to 'monoclinic'
according to
/usr/data/users/saulius/crontab/automatic-downloads/rss-feeds/RSC/lib/dictionaries/cif_core.dic
dictionary named 'cif_core.dic' version 2.4.2 from 2011-04-26.

Automatic conversion script
Id: cif_fix_values 4268 2015-11-12 08:31:59Z antanas 

 Adding full bibliography for 7040735--7040738.cif.
;
_cod_original_cell_volume 8175(2)
_cod_original_sg_symbol_H-M I2/m
_cod_database_code 7040737

loop_
_symmetry_equiv_pos_as_xyz
'x, y, z'
'-x, y, -z'
'x+1/2, y+1/2, z+1/2'
'-x+1/2, y+1/2, -z+1/2'
'-x, -y, -z'
'x, -y, z'
'-x+1/2, -y+1/2, -z+1/2'
'x+1/2, -y+1/2, z+1/2'

loop_
_atom_site_label
_atom_site_type_symbol
_atom_site_fract_x
_atom_site_fract_y
_atom_site_fract_z
_atom_site_U_iso_or_equiv
_atom_site_adp_type
_atom_site_occupancy
_atom_site_symmetry_multiplicity
_atom_site_calc_flag
_atom_site_refinement_flags
Tb1 Tb 0.906313(15) 0.5000 0.461462(13) 0.0556(2) Uani 1 2 d S
Tb2 Tb 1.040825(15) 0.5000 0.429851(13) 0.0583(2) Uani 1 2 d S
Zn2 Zn 1.06205(3) 0.5000 0.32431(3) 0.0341(3) Uani 1 2 d S
Zn1 Zn 0.76870(3) 0.5000 0.43851(3) 0.0336(3) Uani 1 2 d S
Fe1 Fe 0.54509(4) 0.5000 0.36625(4) 0.0366(3) Uani 1 2 d S
Fe2 Fe 1.15677(5) 0.5000 0.16284(4) 0.0395(4) Uani 1 2 d S
O3 O 1.0000 0.5000 0.5000 0.0528(9) Uani 1 4 d S
O7 O 1.03311(14) 0.3756(5) 0.36763(12) 0.0485(13) Uani 1 1 d .
O8 O 1.1281(2) 0.5000 0.40849(18) 0.0440(17) Uani 1 2 d S
O4 O 0.7796(2) 0.5000 0.37716(16) 0.0340(15) Uani 1 2 d S
N4 N 1.06525(17) 0.3563(5) 0.23956(14) 0.0347(13) Uani 1 1 d .
C5 C 0.5904(2) 0.3421(6) 0.37807(19) 0.0335(15) Uani 1 1 d .
O9 O 1.14082(19) 0.5000 0.33852(16) 0.0360(15) Uani 1 2 d S
O6 O 0.96515(15) 0.3607(5) 0.42843(13) 0.0521(14) Uani 1 1 d .
N3 N 1.04474(18) 0.3533(5) 0.28037(14) 0.0338(13) Uani 1 1 d .
O2 O 0.91224(15) 0.3616(5) 0.52046(12) 0.0528(9) Uani 1 1 d .
N1 N 0.65855(18) 0.3561(5) 0.43438(15) 0.0357(13) Uani 1 1 d .
O1 O 0.82775(15) 0.3773(5) 0.46396(12) 0.0528(9) Uani 1 1 d .
O5 O 0.8699(2) 0.5000 0.39174(15) 0.0351(15) Uani 1 2 d S
C9 C 0.7722(2) 0.2540(6) 0.50735(19) 0.0391(16) Uani 1 1 d .
C24 C 1.1165(2) 0.3331(6) 0.23875(18) 0.0341(15) Uani 1 1 d .
C21 C 0.9728(2) 0.2564(6) 0.3191(2) 0.0385(16) Uani 1 1 d .
N2 N 0.71447(17) 0.3522(5) 0.45055(15) 0.0338(13) Uani 1 1 d .
C15 C 0.8280(3) 0.5000 0.3658(3) 0.034(2) Uani 1 2 d S
C23 C 1.0039(2) 0.2779(6) 0.28250(19) 0.0361(16) Uani 1 1 d .
H23 H 0.9933 0.2326 0.2579 0.043 Uiso 1 1 calc R
C10 C 0.7696(3) 0.1780(7) 0.5444(2) 0.0471(18) Uani 1 1 d .
H10 H 0.7374 0.1378 0.5499 0.056 Uiso 1 1 calc R
C6 C 0.6489(2) 0.3362(6) 0.39424(19) 0.0326(15) Uani 1 1 d .
C22 C 0.9874(2) 0.3099(7) 0.35899(18) 0.0404(18) Uani 1 1 d .
C18 C 0.9055(3) 0.2256(7) 0.3847(2) 0.0489(19) Uani 1 1 d .
H18 H 0.8823 0.2161 0.4065 0.059 Uiso 1 1 calc R
C14 C 0.8207(2) 0.3090(7) 0.49886(18) 0.0421(18) Uani 1 1 d .
C26 C 1.1377(2) 0.3417(6) 0.19621(19) 0.0365(16) Uani 1 1 d .
C8 C 0.7223(2) 0.2750(6) 0.48197(18) 0.0363(16) Uani 1 1 d .
H8 H 0.6923 0.2280 0.4889 0.044 Uiso 1 1 calc R
C11 C 0.8163(3) 0.1646(7) 0.5722(2) 0.056(2) Uani 1 1 d .
H11 H 0.8151 0.1157 0.5967 0.068 Uiso 1 1 calc R
C1 C 0.5457(2) 0.3447(6) 0.4045(2) 0.0403(17) Uani 1 1 d .
H1 H 0.5482 0.3444 0.4359 0.048 Uiso 1 1 calc R
C25 C 1.1553(2) 0.2937(6) 0.27494(18) 0.0386(17) Uani 1 1 d .
H25A H 1.1363 0.2857 0.3004 0.058 Uiso 1 1 calc R
H25B H 1.1835 0.3559 0.2794 0.058 Uiso 1 1 calc R
H25C H 1.1713 0.2142 0.2684 0.058 Uiso 1 1 calc R
C20 C 0.9252(3) 0.1831(6) 0.3127(2) 0.0498(19) Uani 1 1 d .
H20 H 0.9157 0.1458 0.2864 0.060 Uiso 1 1 calc R
C16 C 0.8359(3) 0.5000 0.3197(2) 0.040(2) Uani 1 2 d S
H16A H 0.8028 0.4739 0.3039 0.060 Uiso 1 1 calc R
H16B H 0.8647 0.4428 0.3141 0.060 Uiso 1 1 calc R
H16C H 0.8453 0.5834 0.3109 0.060 Uiso 1 1 calc R
C4 C 0.5694(2) 0.3457(7) 0.3350(2) 0.0481(19) Uani 1 1 d .
H4 H 0.5906 0.3450 0.3098 0.058 Uiso 1 1 calc R
C3 C 0.5114(2) 0.3489(7) 0.3348(2) 0.054(2) Uani 1 1 d .
H3 H 0.4858 0.3521 0.3093 0.064 Uiso 1 1 calc R
C7 C 0.6890(2) 0.3017(6) 0.3632(2) 0.0420(17) Uani 1 1 d .
H7A H 0.7245 0.2937 0.3780 0.063 Uiso 1 1 calc R
H7B H 0.6897 0.3660 0.3418 0.063 Uiso 1 1 calc R
H7C H 0.6787 0.2229 0.3499 0.063 Uiso 1 1 calc R
C12 C 0.8639(3) 0.2228(7) 0.56384(19) 0.052(2) Uani 1 1 d .
H12 H 0.8945 0.2116 0.5827 0.062 Uiso 1 1 calc R
C13 C 0.8679(2) 0.2965(6) 0.52891(18) 0.0394(17) Uani 1 1 d .
C19 C 0.8931(3) 0.1679(7) 0.3464(3) 0.061(2) Uani 1 1 d .
H19 H 0.8622 0.1173 0.3429 0.074 Uiso 1 1 calc R
C17 C 0.9517(2) 0.2975(7) 0.3918(2) 0.0434(18) Uani 1 1 d .
C31 C 1.1579(3) 0.5000 0.3780(3) 0.033(2) Uani 1 2 d S
C32 C 1.2188(3) 0.5000 0.3890(3) 0.048(3) Uani 1 2 d S
H32A H 1.2304 0.5832 0.3975 0.071 Uiso 0.50 1 calc PR
H32B H 1.2370 0.4745 0.3645 0.071 Uiso 0.50 1 calc PR
H32C H 1.2275 0.4423 0.4121 0.071 Uiso 0.50 1 calc PR
C27 C 1.1070(3) 0.3484(6) 0.15590(19) 0.0421(17) Uani 1 1 d .
H27 H 1.0671 0.3507 0.1514 0.051 Uiso 1 1 calc R
C30 C 1.1942(2) 0.3391(7) 0.1877(2) 0.0470(18) Uani 1 1 d .
H30 H 1.2253 0.3360 0.2091 0.056 Uiso 1 1 calc R
C28 C 1.1437(3) 0.3479(7) 0.1236(2) 0.053(2) Uani 1 1 d .
H28 H 1.1337 0.3511 0.0927 0.064 Uiso 1 1 calc R
C2 C 0.4972(2) 0.3485(7) 0.3773(2) 0.0471(18) Uani 1 1 d .
H2 H 0.4601 0.3518 0.3865 0.057 Uiso 1 1 calc R
C29 C 1.1969(3) 0.3443(7) 0.1431(2) 0.0515(19) Uani 1 1 d .
H29 H 1.2304 0.3450 0.1281 0.062 Uiso 1 1 calc R

loop_
_atom_site_aniso_label
_atom_site_aniso_U_11
_atom_site_aniso_U_22
_atom_site_aniso_U_33
_atom_site_aniso_U_23
_atom_site_aniso_U_13
_atom_site_aniso_U_12
Tb1 0.0119(2) 0.1397(6) 0.0147(2) 0.000 -0.00277(16) 0.000
Tb2 0.0124(2) 0.1479(6) 0.0140(2) 0.000 -0.00320(16) 0.000
Zn2 0.0148(4) 0.0722(8) 0.0147(5) 0.000 -0.0025(4) 0.000
Zn1 0.0128(4) 0.0681(8) 0.0189(5) 0.000 -0.0042(4) 0.000
Fe1 0.0156(6) 0.0698(10) 0.0231(6) 0.000 -0.0069(5) 0.000
Fe2 0.0219(6) 0.0740(11) 0.0226(6) 0.000 0.0023(5) 0.000
O3 0.0174(14) 0.120(3) 0.0203(14) 0.000 -0.0033(11) 0.000
O7 0.015(2) 0.109(4) 0.021(2) 0.010(2) -0.0037(16) -0.011(2)
O8 0.015(3) 0.086(5) 0.030(3) 0.000 -0.006(2) 0.000
O4 0.016(3) 0.066(4) 0.019(3) 0.000 -0.007(2) 0.000
N4 0.020(2) 0.060(4) 0.024(3) 0.000(3) 0.001(2) 0.003(3)
C5 0.021(3) 0.043(4) 0.036(4) -0.006(3) -0.003(3) -0.002(3)
O9 0.015(3) 0.075(5) 0.017(3) 0.000 -0.004(2) 0.000
O6 0.019(2) 0.112(4) 0.026(2) 0.022(3) 0.0045(17) 0.014(2)
N3 0.022(2) 0.060(4) 0.019(3) 0.006(3) -0.0029(19) 0.000(3)
O2 0.0174(14) 0.120(3) 0.0203(14) 0.000 -0.0033(11) 0.000
N1 0.022(2) 0.051(4) 0.033(3) 0.000(3) -0.007(2) 0.003(2)
O1 0.0174(14) 0.120(3) 0.0203(14) 0.000 -0.0033(11) 0.000
O5 0.021(3) 0.071(5) 0.012(3) 0.000 -0.005(2) 0.000
C9 0.036(4) 0.051(5) 0.030(4) -0.003(3) -0.003(3) 0.008(3)
C24 0.030(3) 0.048(4) 0.024(3) -0.010(3) -0.004(2) 0.001(3)
C21 0.025(3) 0.047(5) 0.044(4) 0.009(3) 0.006(3) 0.001(3)
N2 0.018(2) 0.049(4) 0.034(3) 0.001(3) -0.002(2) 0.007(2)
C15 0.031(5) 0.045(6) 0.024(5) 0.000 -0.016(4) 0.000
C23 0.024(3) 0.054(5) 0.029(3) 0.002(3) -0.008(3) -0.004(3)
C10 0.051(4) 0.057(5) 0.032(4) 0.007(4) -0.005(3) 0.006(4)
C6 0.020(3) 0.040(4) 0.036(4) -0.002(3) -0.006(3) -0.003(3)
C22 0.016(3) 0.077(5) 0.027(3) 0.019(4) -0.008(2) 0.007(3)
C18 0.042(4) 0.046(5) 0.061(5) 0.022(4) 0.020(4) 0.001(4)
C14 0.030(3) 0.077(5) 0.019(3) 0.006(3) 0.000(3) 0.022(3)
C26 0.029(3) 0.049(4) 0.032(3) -0.011(3) 0.002(3) 0.003(3)
C8 0.031(3) 0.052(5) 0.026(3) 0.006(3) -0.002(3) -0.003(3)
C11 0.079(6) 0.056(5) 0.031(4) 0.011(4) -0.013(4) 0.012(5)
C1 0.029(3) 0.054(5) 0.036(4) -0.004(3) -0.006(3) -0.008(3)
C25 0.028(3) 0.061(5) 0.026(3) -0.004(3) -0.005(3) 0.008(3)
C20 0.033(4) 0.055(5) 0.061(5) -0.005(4) 0.004(3) -0.008(4)
C16 0.037(5) 0.066(7) 0.015(4) 0.000 -0.009(4) 0.000
C4 0.030(3) 0.076(5) 0.036(4) -0.015(4) -0.008(3) -0.003(4)
C3 0.027(3) 0.088(6) 0.044(4) -0.021(4) -0.010(3) -0.010(4)
C7 0.031(3) 0.056(5) 0.038(4) -0.008(4) -0.003(3) 0.001(3)
C12 0.049(4) 0.080(6) 0.023(4) -0.001(4) -0.018(3) 0.025(4)
C13 0.033(3) 0.065(5) 0.018(3) 0.003(3) -0.011(3) 0.017(3)
C19 0.039(4) 0.062(6) 0.085(6) 0.000(5) 0.017(4) -0.017(4)
C17 0.029(3) 0.072(5) 0.029(4) 0.022(4) 0.001(3) 0.005(4)
C31 0.022(4) 0.039(6) 0.038(5) 0.000 0.007(4) 0.000
C32 0.012(4) 0.107(9) 0.023(5) 0.000 0.000(3) 0.000
C27 0.034(3) 0.062(5) 0.030(3) -0.004(3) -0.002(3) -0.003(3)
C30 0.029(3) 0.075(5) 0.036(4) -0.003(4) -0.004(3) 0.017(4)
C28 0.051(4) 0.082(6) 0.027(4) -0.013(4) 0.002(3) 0.009(4)
C2 0.030(3) 0.066(5) 0.044(4) -0.014(4) 0.000(3) -0.010(4)
C29 0.039(4) 0.081(6) 0.036(4) -0.006(4) 0.011(3) 0.016(4)

loop_
_atom_type_symbol
_atom_type_description
_atom_type_scat_dispersion_real
_atom_type_scat_dispersion_imag
_atom_type_scat_source
C C 0.0033 0.0016 'International Tables Vol C Tables 4.2.6.8 and 6.1.1.4'
H H 0.0000 0.0000 'International Tables Vol C Tables 4.2.6.8 and 6.1.1.4'
N N 0.0061 0.0033 'International Tables Vol C Tables 4.2.6.8 and 6.1.1.4'
O O 0.0106 0.0060 'International Tables Vol C Tables 4.2.6.8 and 6.1.1.4'
Cl Cl 0.1484 0.1585 'International Tables Vol C Tables 4.2.6.8 and 6.1.1.4'
Fe Fe 0.3463 0.8444 'International Tables Vol C Tables 4.2.6.8 and 6.1.1.4'
Zn Zn 0.2839 1.4301 'International Tables Vol C Tables 4.2.6.8 and 6.1.1.4'
Tb Tb -0.1723 4.1537 'International Tables Vol C Tables 4.2.6.8 and 6.1.1.4'

loop_
_geom_angle_atom_site_label_1
_geom_angle_atom_site_label_2
_geom_angle_atom_site_label_3
_geom_angle
_geom_angle_site_symmetry_1
_geom_angle_site_symmetry_3
O5 Tb1 O1 76.71(14) . 6_565
O5 Tb1 O1 76.71(14) . .
O1 Tb1 O1 67.7(2) 6_565 .
O5 Tb1 O2 137.96(12) . 6_565
O1 Tb1 O2 68.12(14) 6_565 6_565
O1 Tb1 O2 108.74(15) . 6_565
O5 Tb1 O2 137.96(12) . .
O1 Tb1 O2 108.74(15) 6_565 .
O1 Tb1 O2 68.12(14) . .
O2 Tb1 O2 77.0(2) 6_565 .
O5 Tb1 O6 77.83(14) . .
O1 Tb1 O6 154.09(14) 6_565 .
O1 Tb1 O6 101.70(17) . .
O2 Tb1 O6 136.96(14) 6_565 .
O2 Tb1 O6 87.25(15) . .
O5 Tb1 O6 77.83(14) . 6_565
O1 Tb1 O6 101.70(17) 6_565 6_565
O1 Tb1 O6 154.10(14) . 6_565
O2 Tb1 O6 87.25(15) 6_565 6_565
O2 Tb1 O6 136.96(14) . 6_565
O6 Tb1 O6 77.4(2) . 6_565
O5 Tb1 O3 136.97(12) . .
O1 Tb1 O3 135.45(11) 6_565 .
O1 Tb1 O3 135.44(11) . .
O2 Tb1 O3 67.98(10) 6_565 .
O2 Tb1 O3 67.98(10) . .
O6 Tb1 O3 68.98(11) . .
O6 Tb1 O3 68.98(11) 6_565 .
O5 Tb1 Zn1 59.46(12) . .
O1 Tb1 Zn1 36.48(12) 6_565 .
O1 Tb1 Zn1 36.48(12) . .
O2 Tb1 Zn1 99.52(9) 6_565 .
O2 Tb1 Zn1 99.52(9) . .
O6 Tb1 Zn1 122.69(11) . .
O6 Tb1 Zn1 122.69(11) 6_565 .
O3 Tb1 Zn1 163.57(2) . .
O5 Tb1 Tb2 92.11(12) . .
O1 Tb1 Tb2 143.70(12) 6_565 .
O1 Tb1 Tb2 143.70(12) . .
O2 Tb1 Tb2 102.63(9) 6_565 .
O2 Tb1 Tb2 102.63(9) . .
O6 Tb1 Tb2 42.00(12) . .
O6 Tb1 Tb2 42.00(12) 6_565 .
O3 Tb1 Tb2 44.859(12) . .
Zn1 Tb1 Tb2 151.57(2) . .
O5 Tb1 Tb2 178.56(12) . 5_766
O1 Tb1 Tb2 102.10(10) 6_565 5_766
O1 Tb1 Tb2 102.10(10) . 5_766
O2 Tb1 Tb2 41.53(11) 6_565 5_766
O2 Tb1 Tb2 41.53(11) . 5_766
O6 Tb1 Tb2 103.28(10) . 5_766
O6 Tb1 Tb2 103.28(10) 6_565 5_766
O3 Tb1 Tb2 44.477(10) . 5_766
Zn1 Tb1 Tb2 119.09(2) . 5_766
Tb2 Tb1 Tb2 89.337(15) . 5_766
O8 Tb2 O7 76.99(14) . .
O8 Tb2 O7 76.99(14) . 6_565
O7 Tb2 O7 68.3(2) . 6_565
O8 Tb2 O2 76.92(14) . 5_766
O7 Tb2 O2 153.57(13) . 5_766
O7 Tb2 O2 101.62(16) 6_565 5_766
O8 Tb2 O2 76.92(14) . 2_756
O7 Tb2 O2 101.62(16) . 2_756
O7 Tb2 O2 153.58(13) 6_565 2_756
O2 Tb2 O2 76.4(2) 5_766 2_756
O8 Tb2 O6 138.01(12) . 6_565
O7 Tb2 O6 108.74(14) . 6_565
O7 Tb2 O6 67.83(14) 6_565 6_565
O2 Tb2 O6 88.16(15) 5_766 6_565
O2 Tb2 O6 137.53(14) 2_756 6_565
O8 Tb2 O6 138.01(12) . .
O7 Tb2 O6 67.84(14) . .
O7 Tb2 O6 108.74(14) 6_565 .
O2 Tb2 O6 137.53(14) 5_766 .
O2 Tb2 O6 88.16(15) 2_756 .
O6 Tb2 O6 77.0(2) 6_565 .
O8 Tb2 O3 135.10(14) . .
O7 Tb2 O3 136.20(10) . .
O7 Tb2 O3 136.20(10) 6_565 .
O2 Tb2 O3 68.22(10) 5_766 .
O2 Tb2 O3 68.22(10) 2_756 .
O6 Tb2 O3 69.31(10) 6_565 .
O6 Tb2 O3 69.31(10) . .
O8 Tb2 Zn2 59.80(14) . .
O7 Tb2 Zn2 36.71(11) . .
O7 Tb2 Zn2 36.71(11) 6_565 .
O2 Tb2 Zn2 122.45(10) 5_766 .
O2 Tb2 Zn2 122.45(10) 2_756 .
O6 Tb2 Zn2 99.32(10) 6_565 .
O6 Tb2 Zn2 99.32(10) . .
O3 Tb2 Zn2 165.11(2) . .
O8 Tb2 Tb1 179.38(14) . .
O7 Tb2 Tb1 102.50(9) . .
O7 Tb2 Tb1 102.50(9) 6_565 .
O2 Tb2 Tb1 103.56(9) 5_766 .
O2 Tb2 Tb1 103.56(9) 2_756 .
O6 Tb2 Tb1 41.77(11) 6_565 .
O6 Tb2 Tb1 41.76(11) . .
O3 Tb2 Tb1 45.527(10) . .
Zn2 Tb2 Tb1 119.58(2) . .
O8 Tb2 Tb1 89.96(14) . 5_766
O7 Tb2 Tb1 142.78(11) . 5_766
O7 Tb2 Tb1 142.78(11) 6_565 5_766
O2 Tb2 Tb1 41.17(11) 5_766 5_766
O2 Tb2 Tb1 41.17(11) 2_756 5_766
O6 Tb2 Tb1 104.23(10) 6_565 5_766
O6 Tb2 Tb1 104.23(10) . 5_766
O3 Tb2 Tb1 45.138(12) . 5_766
Zn2 Tb2 Tb1 149.76(2) . 5_766
Tb1 Tb2 Tb1 90.665(15) . 5_766
O9 Zn2 O7 103.73(16) . 6_565
O9 Zn2 O7 103.73(16) . .
O7 Zn2 O7 79.6(3) 6_565 .
O9 Zn2 N3 107.23(16) . .
O7 Zn2 N3 147.60(17) 6_565 .
O7 Zn2 N3 83.99(18) . .
O9 Zn2 N3 107.23(16) . 6_565
O7 Zn2 N3 83.99(18) 6_565 6_565
O7 Zn2 N3 147.61(17) . 6_565
N3 Zn2 N3 95.6(3) . 6_565
O9 Zn2 Tb2 90.18(15) . .
O7 Zn2 Tb2 43.01(13) 6_565 .
O7 Zn2 Tb2 43.01(13) . .
N3 Zn2 Tb2 126.99(13) . .
N3 Zn2 Tb2 126.99(13) 6_565 .
O4 Zn1 O1 103.49(16) . 6_565
O4 Zn1 O1 103.49(16) . .
O1 Zn1 O1 78.2(3) 6_565 .
O4 Zn1 N2 108.15(16) . .
O1 Zn1 N2 146.57(18) 6_565 .
O1 Zn1 N2 84.15(18) . .
O4 Zn1 N2 108.15(16) . 6_565
O1 Zn1 N2 84.16(18) 6_565 6_565
O1 Zn1 N2 146.57(18) . 6_565
N2 Zn1 N2 95.9(3) . 6_565
O4 Zn1 Tb1 89.88(14) . .
O1 Zn1 Tb1 42.30(13) 6_565 .
O1 Zn1 Tb1 42.30(13) . .
N2 Zn1 Tb1 126.43(13) . .
N2 Zn1 Tb1 126.43(13) 6_565 .
C4 Fe1 C4 108.1(4) . 6_565
C4 Fe1 C3 122.0(3) . 6_565
C4 Fe1 C3 41.3(2) 6_565 6_565
C4 Fe1 C3 41.3(2) . .
C4 Fe1 C3 122.0(3) 6_565 .
C3 Fe1 C3 104.7(4) 6_565 .
C4 Fe1 C5 40.7(2) . .
C4 Fe1 C5 125.3(2) 6_565 .
C3 Fe1 C5 160.1(3) 6_565 .
C3 Fe1 C5 68.5(3) . .
C4 Fe1 C5 125.3(2) . 6_565
C4 Fe1 C5 40.7(2) 6_565 6_565
C3 Fe1 C5 68.5(3) 6_565 6_565
C3 Fe1 C5 160.1(3) . 6_565
C5 Fe1 C5 111.2(3) . 6_565
C4 Fe1 C1 162.0(2) . 6_565
C4 Fe1 C1 69.1(3) 6_565 6_565
C3 Fe1 C1 68.3(3) 6_565 6_565
C3 Fe1 C1 155.6(3) . 6_565
C5 Fe1 C1 125.5(2) . 6_565
C5 Fe1 C1 41.1(2) 6_565 6_565
C4 Fe1 C1 69.1(3) . .
C4 Fe1 C1 162.0(2) 6_565 .
C3 Fe1 C1 155.6(3) 6_565 .
C3 Fe1 C1 68.3(3) . .
C5 Fe1 C1 41.1(2) . .
C5 Fe1 C1 125.5(2) 6_565 .
C1 Fe1 C1 107.9(4) 6_565 .
C4 Fe1 C2 69.0(3) . .
C4 Fe1 C2 156.5(3) 6_565 .
C3 Fe1 C2 119.2(3) 6_565 .
C3 Fe1 C2 40.4(3) . .
C5 Fe1 C2 68.6(2) . .
C5 Fe1 C2 159.4(2) 6_565 .
C1 Fe1 C2 121.0(3) 6_565 .
C1 Fe1 C2 40.5(2) . .
C4 Fe1 C2 156.5(3) . 6_565
C4 Fe1 C2 69.0(3) 6_565 6_565
C3 Fe1 C2 40.4(3) 6_565 6_565
C3 Fe1 C2 119.2(3) . 6_565
C5 Fe1 C2 159.4(2) . 6_565
C5 Fe1 C2 68.6(2) 6_565 6_565
C1 Fe1 C2 40.5(2) 6_565 6_565
C1 Fe1 C2 121.0(3) . 6_565
C2 Fe1 C2 104.1(4) . 6_565
C27 Fe2 C27 105.3(4) 6_565 .
C27 Fe2 C28 40.6(2) 6_565 6_565
C27 Fe2 C28 119.9(3) . 6_565
C27 Fe2 C28 119.9(3) 6_565 .
C27 Fe2 C28 40.6(2) . .
C28 Fe2 C28 104.5(4) 6_565 .
C27 Fe2 C29 68.2(3) 6_565 6_565
C27 Fe2 C29 155.8(3) . 6_565
C28 Fe2 C29 40.1(3) 6_565 6_565
C28 Fe2 C29 120.8(3) . 6_565
C27 Fe2 C29 155.8(3) 6_565 .
C27 Fe2 C29 68.2(3) . .
C28 Fe2 C29 120.8(3) 6_565 .
C28 Fe2 C29 40.1(3) . .
C29 Fe2 C29 107.7(4) 6_565 .
C27 Fe2 C26 123.0(2) 6_565 .
C27 Fe2 C26 40.9(2) . .
C28 Fe2 C26 157.4(3) 6_565 .
C28 Fe2 C26 68.2(3) . .
C29 Fe2 C26 161.9(3) 6_565 .
C29 Fe2 C26 68.2(2) . .
C27 Fe2 C26 40.9(2) 6_565 6_565
C27 Fe2 C26 123.0(2) . 6_565
C28 Fe2 C26 68.2(3) 6_565 6_565
C28 Fe2 C26 157.4(3) . 6_565
C29 Fe2 C26 68.2(2) 6_565 6_565
C29 Fe2 C26 161.9(3) . 6_565
C26 Fe2 C26 109.8(3) . 6_565
C27 Fe2 C30 161.3(2) 6_565 .
C27 Fe2 C30 68.4(3) . .
C28 Fe2 C30 158.0(3) 6_565 .
C28 Fe2 C30 67.5(3) . .
C29 Fe2 C30 124.8(3) 6_565 .
C29 Fe2 C30 40.1(2) . .
C26 Fe2 C30 40.8(2) . .
C26 Fe2 C30 126.7(2) 6_565 .
C27 Fe2 C30 68.4(3) 6_565 6_565
C27 Fe2 C30 161.3(2) . 6_565
C28 Fe2 C30 67.5(3) 6_565 6_565
C28 Fe2 C30 158.0(3) . 6_565
C29 Fe2 C30 40.1(2) 6_565 6_565
C29 Fe2 C30 124.8(3) . 6_565
C26 Fe2 C30 126.7(2) . 6_565
C26 Fe2 C30 40.8(2) 6_565 6_565
C30 Fe2 C30 111.7(4) . 6_565
Tb2 O3 Tb2 179.999(1) . 5_766
Tb2 O3 Tb1 89.614(16) . .
Tb2 O3 Tb1 90.388(16) 5_766 .
Tb2 O3 Tb1 90.384(16) . 5_766
Tb2 O3 Tb1 89.615(16) 5_766 5_766
Tb1 O3 Tb1 180.0 . 5_766
C22 O7 Zn2 122.0(3) . .
C22 O7 Tb2 118.3(4) . .
Zn2 O7 Tb2 100.3(2) . .
C31 O8 Tb2 147.1(5) . .
C15 O4 Zn1 118.5(5) . .
C24 N4 N3 115.7(5) . .
C4 C5 C1 108.3(5) . .
C4 C5 C6 126.9(5) . .
C1 C5 C6 124.8(5) . .
C4 C5 Fe1 69.3(4) . .
C1 C5 Fe1 69.7(4) . .
C6 C5 Fe1 126.8(4) . .
C31 O9 Zn2 117.8(5) . .
C17 O6 Tb1 124.5(3) . .
C17 O6 Tb2 117.7(3) . .
Tb1 O6 Tb2 96.2(2) . .
C23 N3 N4 113.3(5) . .
C23 N3 Zn2 123.0(4) . .
N4 N3 Zn2 120.6(4) . .
C13 O2 Tb1 118.4(3) . .
C13 O2 Tb2 123.5(3) . 5_766
Tb1 O2 Tb2 97.30(19) . 5_766
C6 N1 N2 116.3(5) . .
C14 O1 Zn1 121.8(3) . .
C14 O1 Tb1 119.4(4) . .
Zn1 O1 Tb1 101.2(2) . .
C15 O5 Tb1 148.3(5) . .
C14 C9 C10 119.7(6) . .
C14 C9 C8 123.3(6) . .
C10 C9 C8 116.9(6) . .
N4 C24 C26 115.1(5) . .
N4 C24 C25 127.7(5) . .
C26 C24 C25 117.2(5) . .
C22 C21 C20 120.3(6) . .
C22 C21 C23 122.1(6) . .
C20 C21 C23 117.5(6) . .
C8 N2 N1 111.9(5) . .
C8 N2 Zn1 123.5(4) . .
N1 N2 Zn1 121.3(4) . .
O5 C15 O4 123.8(7) . .
O5 C15 C16 117.9(7) . .
O4 C15 C16 118.3(7) . .
N3 C23 C21 127.0(6) . .
C11 C10 C9 118.9(7) . .
N1 C6 C7 127.1(5) . .
N1 C6 C5 115.3(5) . .
C7 C6 C5 117.5(5) . .
O7 C22 C21 123.3(5) . .
O7 C22 C17 117.7(6) . .
C21 C22 C17 119.0(6) . .
C19 C18 C17 121.3(6) . .
O1 C14 C9 124.1(5) . .
O1 C14 C13 115.8(6) . .
C9 C14 C13 120.1(6) . .
C27 C26 C30 106.9(5) . .
C27 C26 C24 127.2(5) . .
C30 C26 C24 125.8(5) . .
C27 C26 Fe2 68.5(4) . .
C30 C26 Fe2 70.0(4) . .
C24 C26 Fe2 128.6(5) . .
N2 C8 C9 126.7(6) . .
C12 C11 C10 120.6(7) . .
C2 C1 C5 107.6(5) . .
C2 C1 Fe1 69.8(4) . .
C5 C1 Fe1 69.2(4) . .
C19 C20 C21 118.5(7) . .
C5 C4 C3 107.2(6) . .
C5 C4 Fe1 70.0(4) . .
C3 C4 Fe1 69.4(4) . .
C2 C3 C4 108.7(6) . .
C2 C3 Fe1 70.3(4) . .
C4 C3 Fe1 69.3(4) . .
C13 C12 C11 122.2(6) . .
O2 C13 C12 124.8(5) . .
O2 C13 C14 116.8(5) . .
C12 C13 C14 118.4(6) . .
C18 C19 C20 121.4(7) . .
O6 C17 C18 124.0(6) . .
O6 C17 C22 116.7(6) . .
C18 C17 C22 119.3(6) . .
O8 C31 O9 125.0(7) . .
O8 C31 C32 117.0(7) . .
O9 C31 C32 118.0(7) . .
C28 C27 C26 108.2(5) . .
C28 C27 Fe2 70.3(4) . .
C26 C27 Fe2 70.6(4) . .
C29 C30 C26 107.9(5) . .
C29 C30 Fe2 69.3(4) . .
C26 C30 Fe2 69.2(4) . .
C29 C28 C27 108.4(6) . .
C29 C28 Fe2 70.2(4) . .
C27 C28 Fe2 69.1(4) . .
C3 C2 C1 108.2(5) . .
C3 C2 Fe1 69.2(4) . .
C1 C2 Fe1 69.7(4) . .
C28 C29 C30 108.6(6) . .
C28 C29 Fe2 69.7(4) . .
C30 C29 Fe2 70.6(4) . .

loop_
_geom_bond_atom_site_label_1
_geom_bond_atom_site_label_2
_geom_bond_distance
_geom_bond_site_symmetry_2
Tb1 O5 2.298(5) .
Tb1 O1 2.338(4) 6_565
Tb1 O1 2.338(4) .
Tb1 O2 2.359(5) 6_565
Tb1 O2 2.359(5) .
Tb1 O6 2.365(4) .
Tb1 O6 2.365(4) 6_565
Tb1 O3 2.5192(5) .
Tb1 Zn1 3.4081(10) .
Tb1 Tb2 3.5302(7) .
Tb1 Tb2 3.5542(7) 5_766
Tb2 O8 2.300(5) .
Tb2 O7 2.352(4) .
Tb2 O7 2.352(4) 6_565
Tb2 O2 2.376(5) 5_766
Tb2 O2 2.376(4) 2_756
Tb2 O6 2.376(5) 6_565
Tb2 O6 2.376(5) .
Tb2 O3 2.4902(5) .
Tb2 Zn2 3.3928(10) .
Tb2 Tb1 3.5541(7) 5_766
Zn2 O9 1.955(5) .
Zn2 O7 2.061(4) 6_565
Zn2 O7 2.061(4) .
Zn2 N3 2.101(5) .
Zn2 N3 2.101(5) 6_565
Zn1 O4 1.964(5) .
Zn1 O1 2.066(4) 6_565
Zn1 O1 2.066(4) .
Zn1 N2 2.113(5) .
Zn1 N2 2.113(5) 6_565
Fe1 C4 2.023(7) .
Fe1 C4 2.024(7) 6_565
Fe1 C3 2.025(7) 6_565
Fe1 C3 2.025(7) .
Fe1 C5 2.032(6) .
Fe1 C5 2.032(6) 6_565
Fe1 C1 2.039(7) 6_565
Fe1 C1 2.039(7) .
Fe1 C2 2.040(7) .
Fe1 C2 2.040(7) 6_565
Fe2 C27 2.025(7) 6_565
Fe2 C27 2.025(7) .
Fe2 C28 2.041(7) 6_565
Fe2 C28 2.041(7) .
Fe2 C29 2.046(7) 6_565
Fe2 C29 2.047(7) .
Fe2 C26 2.053(7) .
Fe2 C26 2.053(7) 6_565
Fe2 C30 2.064(7) .
Fe2 C30 2.064(7) 6_565
O3 Tb2 2.4902(5) 5_766
O3 Tb1 2.5192(5) 5_766
O7 C22 1.334(7) .
O8 C31 1.251(9) .
O4 C15 1.271(9) .
N4 C24 1.287(7) .
N4 N3 1.413(6) .
C5 C4 1.410(8) .
C5 C1 1.431(8) .
C5 C6 1.490(7) .
O9 C31 1.276(9) .
O6 C17 1.350(8) .
N3 C23 1.291(7) .
O2 C13 1.337(7) .
O2 Tb2 2.376(4) 5_766
N1 C6 1.281(7) .
N1 N2 1.430(6) .
O1 C14 1.336(7) .
O5 C15 1.265(9) .
C9 C14 1.373(8) .
C9 C10 1.420(9) .
C9 C8 1.429(8) .
C24 C26 1.474(8) .
C24 C25 1.487(8) .
C21 C22 1.398(9) .
C21 C20 1.406(8) .
C21 C23 1.446(8) .
N2 C8 1.285(7) .
C15 C16 1.475(10) .
C10 C11 1.395(9) .
C6 C7 1.485(8) .
C22 C17 1.411(8) .
C18 C19 1.362(10) .
C18 C17 1.372(9) .
C14 C13 1.444(8) .
C26 C27 1.424(8) .
C26 C30 1.436(8) .
C11 C12 1.367(9) .
C1 C2 1.413(8) .
C20 C19 1.378(9) .
C4 C3 1.426(8) .
C3 C2 1.405(9) .
C12 C13 1.356(9) .
C31 C32 1.511(10) .
C27 C28 1.411(8) .
C30 C29 1.408(9) .
C28 C29 1.402(9) .

loop_
_platon_squeeze_void_nr
_platon_squeeze_void_average_x
_platon_squeeze_void_average_y
_platon_squeeze_void_average_z
_platon_squeeze_void_volume
_platon_squeeze_void_count_electrons
_platon_squeeze_void_content
1 -0.028 -0.253 -0.006 3216 1209 ' '
